data_2100478
loop_
_publ_author_name
'Edwin A Collier'
'Roger J Davey'
'Simon N Black'
'Ronald J Roberts'

_publ_section_title
;
 17 salts of ephedrine: crystal structures and packing analysis
;
_journal_coeditor_code BK5025
_journal_date_accepted 2006-04-03
_journal_date_recd_electronic 2005-10-17
_journal_issue 3
_journal_name_full 'Acta Crystallographica Section B'
_journal_page_first 498
_journal_page_last 505
_journal_paper_category FA
_journal_paper_doi 10.1107/S0108768106012018
_journal_volume 62
_journal_year 2006
_chemical_formula_moiety 'C17 H23 N1 O7 S1'
_chemical_formula_structural 'C17 H23 N1 O7 S1'
_chemical_formula_sum 'C17 H23 N O4 S'
_chemical_formula_weight 337.42
_chemical_name_systematic
;
(1R, 2S)-(-)-ephedrine P-tosylate
;
_space_group_IT_number 19
_symmetry_cell_setting orthorhombic
_symmetry_space_group_name_Hall 'P 2ac 2ab'
_symmetry_space_group_name_H-M 'P 21 21 21'
_atom_sites_solution_hydrogens geom
_atom_sites_solution_primary direct
_atom_sites_solution_secondary difmap
_cell_angle_alpha 90
_cell_angle_beta 90
_cell_angle_gamma 90
_cell_formula_units_Z 4
_cell_length_a 5.7491(2)
_cell_length_b 7.1665(2)
_cell_length_c 42.0343(9)
_cell_measurement_reflns_used 19550
_cell_measurement_temperature 150
_cell_measurement_theta_max 27.485
_cell_measurement_theta_min 0.998
_cell_volume 1731.85(9)
_computing_cell_refinement 'HKL Scalepack (Otwinowski & Minor 1997)'
_computing_data_collection 'Collect (Nonius BV, 1997-2000)'
_computing_data_reduction 'HKL Denzo and Scalepack (Otwinowski & Minor 1997)'
_computing_molecular_graphics 'Ortep-3 for Windows (Farrugia, 1997)'
_computing_publication_material 'WinGX publication routines (Farrugia, 1999)'
_computing_structure_refinement 'SHELXL-97 (Sheldrick, 1997)'
_computing_structure_solution 'SHELXS-97 (Sheldrick, 1997)'
_diffrn_ambient_temperature 293(2)
_diffrn_measured_fraction_theta_full 0.934
_diffrn_measured_fraction_theta_max 0.934
_diffrn_measurement_device '95mm CCD camera on \k-goniostat'
_diffrn_measurement_device_type KappaCCD
_diffrn_measurement_method 'CCD rotation images, thick slices'
_diffrn_radiation_monochromator graphite
_diffrn_radiation_type MoK\a
_diffrn_radiation_wavelength 0.71073
_diffrn_reflns_av_R_equivalents 0.0177
_diffrn_reflns_limit_h_max 6
_diffrn_reflns_limit_h_min -7
_diffrn_reflns_limit_k_max 9
_diffrn_reflns_limit_k_min -9
_diffrn_reflns_limit_l_max 54
_diffrn_reflns_limit_l_min -39
_diffrn_reflns_number 6102
_diffrn_reflns_reduction_process
;
 Scaled and merged with SORTAV
 R.H. Blessing, (1987) Cryst. Rev. 1, 3-58
 R.H. Blessing, (1989) J. Appl. Cryst. 22, 396-397
;
_diffrn_reflns_theta_full 27.47
_diffrn_reflns_theta_max 27.47
_diffrn_reflns_theta_min 2.88
_exptl_absorpt_coefficient_mu 0.206
_exptl_absorpt_correction_T_max 1.022
_exptl_absorpt_correction_T_min 0.976
_exptl_absorpt_correction_type multi-scan
_exptl_absorpt_process_details
;
 R.H. Blessing, Acta Cryst. (1995), A51, 33-38
;
_exptl_crystal_colour white
_exptl_crystal_density_diffrn 1.294
_exptl_crystal_density_method 'not measured'
_exptl_crystal_description plate
_exptl_crystal_F_000 720
_exptl_crystal_size_max 0.35
_exptl_crystal_size_mid 0.35
_exptl_crystal_size_min 0.05
_refine_diff_density_max 0.243
_refine_diff_density_min -0.286
_refine_ls_abs_structure_details 'Flack H D (1983), Acta Cryst. A39, 876-881'
_refine_ls_abs_structure_Flack 0.00(9)
_refine_ls_extinction_method none
_refine_ls_goodness_of_fit_ref 1.04
_refine_ls_hydrogen_treatment mixed
_refine_ls_matrix_type full
_refine_ls_number_parameters 263
_refine_ls_number_reflns 3446
_refine_ls_number_restraints 0
_refine_ls_restrained_S_all 1.04
_refine_ls_R_factor_all 0.06
_refine_ls_R_factor_gt 0.0431
_refine_ls_shift/su_max 0
_refine_ls_shift/su_mean 0
_refine_ls_structure_factor_coef Fsqd
_refine_ls_weighting_details 'calc w=1/[\s^2^(Fo^2^)+(0.0389P)^2^+0.3943P] where P=(Fo^2^+2Fc^2^)/3'
_refine_ls_weighting_scheme calc
_refine_ls_wR_factor_gt 0.0914
_refine_ls_wR_factor_ref 0.0993
_reflns_number_gt 2839
_reflns_number_total 3446
_reflns_threshold_expression >2sigma(I)
_cod_data_source_file bk5025.cif
_cod_data_source_block EPHETOSY
_cod_database_code 2100478

loop_
_symmetry_equiv_pos_as_xyz
'x, y, z'
'-x+1/2, -y, z+1/2'
'x+1/2, -y+1/2, -z'
'-x, y+1/2, -z+1/2'

loop_
_atom_site_type_symbol
_atom_site_label
_atom_site_fract_x
_atom_site_fract_y
_atom_site_fract_z
_atom_site_U_iso_or_equiv
_atom_site_adp_type
_atom_site_calc_flag
_atom_site_refinement_flags
_atom_site_occupancy
C C1 -0.0136(5) 0.8334(3) 0.30748(7) 0.0388(6) Uani d . 1
H H1 0.115(5) 0.827(4) 0.3222(7) 0.047 Uiso d . 1
C C2 0.0202(5) 0.9236(4) 0.27872(8) 0.0518(8) Uani d . 1
H H2 0.169(5) 0.992(4) 0.2735(7) 0.062 Uiso d . 1
C C3 -0.1510(6) 0.9211(4) 0.25576(8) 0.0591(9) Uani d . 1
H H3 -0.121(5) 0.975(5) 0.2342(8) 0.071 Uiso d . 1
C C4 -0.3549(5) 0.8292(5) 0.26177(8) 0.0562(8) Uani d . 1
H H4 -0.475(6) 0.819(4) 0.2464(8) 0.067 Uiso d . 1
C C5 -0.3920(5) 0.7377(4) 0.29042(7) 0.0442(7) Uani d . 1
H H5 -0.548(5) 0.679(4) 0.2963(7) 0.053 Uiso d . 1
C C6 -0.2218(4) 0.7413(3) 0.31369(6) 0.0320(5) Uani d . 1
C C7 -0.2538(4) 0.6446(3) 0.34531(6) 0.0304(5) Uani d . 1
H H7 -0.177(4) 0.711(3) 0.3607(6) 0.036 Uiso d . 1
C C8 -0.1373(4) 0.4527(4) 0.34526(6) 0.0333(5) Uani d . 1
H H8 0.041(4) 0.475(4) 0.3419(6) 0.04 Uiso d . 1
C C9 -0.2427(6) 0.3176(4) 0.32176(7) 0.0500(8) Uani d . 1
H H9A -0.217(5) 0.350(4) 0.3018(8) 0.06 Uiso d . 1
H H9B -0.422(5) 0.315(4) 0.3240(7) 0.06 Uiso d . 1
H H9C -0.182(5) 0.202(5) 0.3240(7) 0.06 Uiso d . 1
C C10 -0.0726(6) 0.4751(5) 0.40487(7) 0.0498(7) Uani d . 1
H H12A -0.171(5) 0.587(4) 0.4090(7) 0.06 Uiso d . 1
H H12B 0.085(5) 0.526(4) 0.3995(7) 0.06 Uiso d . 1
H H12C -0.061(5) 0.394(4) 0.4221(8) 0.06 Uiso d . 1
C C11 0.2059(5) 1.0550(3) 0.49750(6) 0.0355(5) Uani d . 1
H H13 0.293(4) 1.090(3) 0.5165(7) 0.043 Uiso d . 1
C C12 0.2979(4) 1.0796(3) 0.46741(6) 0.0301(5) Uani d . 1
H H14 0.438(4) 1.125(3) 0.4643(6) 0.036 Uiso d . 1
C C13 0.1744(3) 1.0255(3) 0.44070(5) 0.0267(5) Uani d . 1
H H15 -0.149(4) 0.920(3) 0.4274(6) 0.032 Uiso d . 1
C C14 -0.0465(4) 0.9489(3) 0.44428(6) 0.0334(5) Uani d . 1
H H16 -0.292(4) 0.871(3) 0.4783(6) 0.04 Uiso d . 1
C C15 -0.1348(4) 0.9222(3) 0.47470(7) 0.0378(6) Uani d . 1
C C16 -0.0119(4) 0.9739(3) 0.50166(6) 0.0351(5) Uani d . 1
C C17 -0.1153(5) 0.9427(4) 0.53420(7) 0.0519(7) Uani d . 1
H H17A -0.2793 0.9204 0.5322 0.078 Uiso calc R 1
H H17B -0.0899 1.0513 0.5471 0.078 Uiso calc R 1
H H17C -0.0425 0.8367 0.544 0.078 Uiso calc R 1
N N1 -0.1613(3) 0.3644(3) 0.37777(5) 0.0349(5) Uani d . 1
H H10 -0.3129 0.3405 0.3812 0.042 Uiso calc R 1
H H11 -0.0863 0.2543 0.3775 0.042 Uiso calc R 1
O O1 -0.4928(3) 0.6161(2) 0.35346(4) 0.0382(4) Uani d . 1
H H6 -0.534(5) 0.695(4) 0.3661(7) 0.046 Uiso d . 1
O O2 0.4535(3) 0.8834(3) 0.39905(5) 0.0478(5) Uani d . 1
O O3 0.4268(4) 1.2203(3) 0.40278(5) 0.0573(6) Uani d . 1
O O4 0.1095(3) 1.0419(3) 0.37990(4) 0.0461(5) Uani d . 1
S S1 0.30178(10) 1.04466(8) 0.402484(15) 0.03374(16) Uani d . 1

loop_
_atom_site_aniso_label
_atom_site_aniso_U_11
_atom_site_aniso_U_22
_atom_site_aniso_U_33
_atom_site_aniso_U_12
_atom_site_aniso_U_13
_atom_site_aniso_U_23
C1 0.0416(13) 0.0321(13) 0.0426(17) 0.0031(12) 0.0055(13) 0.0019(11)
C2 0.0579(16) 0.0393(15) 0.058(2) 0.0061(15) 0.0222(16) 0.0111(13)
C3 0.079(2) 0.0553(19) 0.0435(18) 0.0280(17) 0.0236(17) 0.0177(15)
C4 0.062(2) 0.073(2) 0.0341(19) 0.0215(17) -0.0028(15) 0.0088(15)
C5 0.0445(14) 0.0526(17) 0.0355(17) 0.0096(13) -0.0018(12) 0.0034(13)
C6 0.0379(12) 0.0260(11) 0.0323(14) 0.0072(10) 0.0035(11) -0.0016(9)
C7 0.0301(12) 0.0299(12) 0.0313(14) 0.0007(9) 0.0012(10) -0.0037(10)
C8 0.0382(12) 0.0346(12) 0.0270(13) 0.0076(11) 0.0016(10) 0.0020(11)
C9 0.080(2) 0.0324(14) 0.0375(18) 0.0119(15) -0.0018(16) -0.0062(12)
C10 0.0728(19) 0.0456(15) 0.0309(16) 0.0020(15) -0.0108(15) -0.0025(14)
C11 0.0462(12) 0.0275(11) 0.0327(14) -0.0035(12) -0.0027(11) -0.0013(10)
C12 0.0275(10) 0.0280(12) 0.0347(13) -0.0006(10) -0.0009(11) 0.0004(9)
C13 0.0284(10) 0.0218(10) 0.0300(13) 0.0027(10) 0.0015(9) 0.0003(9)
C14 0.0305(11) 0.0272(12) 0.0425(16) 0.0012(11) -0.0070(10) -0.0010(11)
C15 0.0291(11) 0.0267(13) 0.0576(19) -0.0019(10) 0.0089(11) 0.0031(11)
C16 0.0456(12) 0.0216(10) 0.0381(15) 0.0072(11) 0.0115(11) 0.0005(10)
C17 0.0703(17) 0.0332(13) 0.0523(19) -0.0018(14) 0.0284(15) 0.0006(13)
N1 0.0404(11) 0.0317(10) 0.0326(12) 0.0076(9) 0.0010(9) 0.0025(9)
O1 0.0350(8) 0.0360(9) 0.0436(12) 0.0049(8) 0.0108(8) -0.0023(8)
O2 0.0477(10) 0.0600(11) 0.0355(11) 0.0235(9) 0.0003(9) -0.0105(9)
O3 0.0794(14) 0.0495(11) 0.0431(13) -0.0265(10) 0.0230(12) -0.0051(10)
O4 0.0562(10) 0.0489(10) 0.0333(11) 0.0124(10) -0.0097(8) -0.0019(9)
S1 0.0385(3) 0.0334(3) 0.0293(3) 0.0025(3) 0.0023(3) -0.0027(3)

loop_
_atom_type_symbol
_atom_type_description
_atom_type_scat_dispersion_real
_atom_type_scat_dispersion_imag
_atom_type_scat_source
C C 0.0033 0.0016 'International Tables Vol C Tables 4.2.6.8 and 6.1.1.4'
H H 0 0 'International Tables Vol C Tables 4.2.6.8 and 6.1.1.4'
N N 0.0061 0.0033 'International Tables Vol C Tables 4.2.6.8 and 6.1.1.4'
O O 0.0106 0.006 'International Tables Vol C Tables 4.2.6.8 and 6.1.1.4'
S S 0.1246 0.1234 'International Tables Vol C Tables 4.2.6.8 and 6.1.1.4'

loop_
_geom_angle_atom_site_label_1
_geom_angle_atom_site_label_2
_geom_angle_atom_site_label_3
_geom_angle
C2 C1 C6 120.4(3)
C2 C1 H1 118.2(17)
C6 C1 H1 121.2(17)
C3 C2 C1 120.3(3)
C3 C2 H2 117.4(17)
C1 C2 H2 122.3(18)
C4 C3 C2 119.3(3)
C4 C3 H3 120.2(18)
C2 C3 H3 120.2(17)
C3 C4 C5 121.3(3)
C3 C4 H4 122(2)
C5 C4 H4 116(2)
C6 C5 C4 119.7(3)
C6 C5 H5 117.3(16)
C4 C5 H5 122.6(16)
C5 C6 C1 119.0(2)
C5 C6 C7 121.8(2)
C1 C6 C7 119.2(2)
O1 C7 C6 113.15(19)
O1 C7 C8 107.02(19)
C6 C7 C8 110.97(19)
O1 C7 H7 111.6(16)
C6 C7 H7 108.8(16)
C8 C7 H7 105.0(15)
C9 C8 N1 106.6(2)
C9 C8 C7 113.7(2)
N1 C8 C7 109.55(19)
C9 C8 H8 113.6(15)
N1 C8 H8 106.0(15)
C7 C8 H8 107.1(15)
C8 C9 H9A 113(2)
C8 C9 H9B 110.6(17)
H9A C9 H9B 105(3)
C8 C9 H9C 112(2)
H9A C9 H9C 106(3)
H9B C9 H9C 111(3)
N1 C10 H12A 111.5(17)
N1 C10 H12B 109.5(18)
H12A C10 H12B 105(2)
N1 C10 H12C 106.8(19)
H12A C10 H12C 114(3)
H12B C10 H12C 110(2)
C12 C11 C16 120.8(2)
C12 C11 H13 121.4(16)
C16 C11 H13 117.7(15)
C11 C12 C13 120.7(2)
C11 C12 H14 122.2(17)
C13 C12 H14 117.0(16)
C12 C13 C14 119.4(2)
C12 C13 S1 120.15(17)
C14 C13 S1 120.41(18)
C15 C14 C13 119.2(2)
C15 C14 H15 115.7(15)
C13 C14 H15 125.0(15)
C16 C15 C14 122.0(2)
C16 C15 H16 116.2(16)
C14 C15 H16 121.8(16)
C15 C16 C11 117.9(2)
C15 C16 C17 120.1(2)
C11 C16 C17 122.0(2)
C16 C17 H17A 109.5
C16 C17 H17B 109.5
H17A C17 H17B 109.5
C16 C17 H17C 109.5
H17A C17 H17C 109.5
H17B C17 H17C 109.5
C10 N1 C8 116.1(2)
C10 N1 H10 108.3
C8 N1 H10 108.3
C10 N1 H11 108.3
C8 N1 H11 108.3
H10 N1 H11 107.4
C7 O1 H6 110(2)
O3 S1 O2 113.17(12)
O3 S1 O4 113.18(13)
O2 S1 O4 112.29(11)
O3 S1 C13 105.33(11)
O2 S1 C13 106.04(11)
O4 S1 C13 106.03(11)

loop_
_geom_bond_atom_site_label_1
_geom_bond_atom_site_label_2
_geom_bond_distance
C1 C2 1.385(4)
C1 C6 1.392(3)
C1 H1 0.96(3)
C2 C3 1.379(5)
C2 H2 1.01(3)
C3 C4 1.368(4)
C3 H3 1.00(3)
C4 C5 1.388(4)
C4 H4 0.95(3)
C5 C6 1.383(4)
C5 H5 1.02(3)
C6 C7 1.510(3)
C7 O1 1.430(3)
C7 C8 1.530(3)
C7 H7 0.92(3)
C8 C9 1.510(4)
C8 N1 1.512(3)
C8 H8 1.05(2)
C9 H9A 0.89(3)
C9 H9B 1.03(3)
C9 H9C 0.91(3)
C10 N1 1.479(3)
C10 H12A 1.00(3)
C10 H12B 1.00(3)
C10 H12C 0.93(3)
C11 C12 1.383(3)
C11 C16 1.391(4)
C11 H13 0.98(3)
C12 C13 1.384(3)
C12 H14 0.88(2)
C13 C14 1.392(3)
C13 S1 1.771(2)
C14 C15 1.389(4)
C14 H15 0.94(2)
C15 C16 1.386(4)
C15 H16 0.99(3)
C16 C17 1.508(3)
C17 H17A 0.96
C17 H17B 0.96
C17 H17C 0.96
N1 H10 0.9
N1 H11 0.9
O1 H6 0.81(3)
O2 S1 1.4547(17)
O3 S1 1.4496(19)
O4 S1 1.4572(18)

loop_
_geom_hbond_atom_site_label_D
_geom_hbond_atom_site_label_H
_geom_hbond_atom_site_label_A
_geom_hbond_site_symmetry_A
_geom_hbond_distance_DH
_geom_hbond_distance_HA
_geom_hbond_distance_DA
_geom_hbond_angle_DHA
N1 H11 O4 1_545 0.9 1.9 2.789(2) 171.4
N1 H11 S1 1_545 0.9 2.89 3.663(2) 145.4
N1 H10 O3 1_445 0.9 1.95 2.789(3) 154.4
O1 H6 O2 1_455 0.81(3) 1.94(3) 2.727(2) 165(3)

loop_
_geom_torsion_atom_site_label_1
_geom_torsion_atom_site_label_2
_geom_torsion_atom_site_label_3
_geom_torsion_atom_site_label_4
_geom_torsion
C6 C1 C2 C3 -0.8(4)
C1 C2 C3 C4 0.3(5)
C2 C3 C4 C5 -0.4(5)
C3 C4 C5 C6 1.0(5)
C4 C5 C6 C1 -1.5(4)
C4 C5 C6 C7 179.8(2)
C2 C1 C6 C5 1.4(4)
C2 C1 C6 C7 -179.8(2)
C5 C6 C7 O1 -22.8(3)
C1 C6 C7 O1 158.5(2)
C5 C6 C7 C8 97.5(3)
C1 C6 C7 C8 -81.2(3)
O1 C7 C8 C9 60.0(3)
C6 C7 C8 C9 -63.9(3)
O1 C7 C8 N1 -59.2(2)
C6 C7 C8 N1 176.94(18)
C16 C11 C12 C13 0.5(3)
C11 C12 C13 C14 1.2(3)
C11 C12 C13 S1 -176.11(17)
C12 C13 C14 C15 -2.3(3)
S1 C13 C14 C15 175.04(18)
C13 C14 C15 C16 1.7(3)
C14 C15 C16 C11 0.1(3)
C14 C15 C16 C17 179.8(2)
C12 C11 C16 C15 -1.2(3)
C12 C11 C16 C17 179.1(2)
C9 C8 N1 C10 -178.9(2)
C7 C8 N1 C10 -55.5(3)
C12 C13 S1 O3 -40.2(2)
C14 C13 S1 O3 142.52(19)
C12 C13 S1 O2 80.06(19)
C14 C13 S1 O2 -97.26(19)
C12 C13 S1 O4 -160.39(17)
C14 C13 S1 O4 22.3(2)

loop_
_cod_related_entry_id
_cod_related_entry_database
_cod_related_entry_code
1 ChemSpider 21188133
